data_4501300
loop_
_publ_author_name
'Lama, Prem'
'Bharadwaj, Parimal K.'

_publ_section_title
;
 Three New Isostructural Coordination Polymers with Cd(II) Clusters as the
 SBU: Synthesis, Structural Characterization, and Luminescence Properties
;
_journal_issue 12
_journal_name_full 'Crystal Growth &amp; Design'
_journal_page_first 5434
_journal_paper_doi 10.1021/cg201028e
_journal_volume 11
_journal_year 2011
_chemical_formula_moiety 'C15 H18 N2 O2'
_chemical_formula_sum 'C15 H18 N2 O2'
_chemical_formula_weight 258.31
_chemical_name_systematic
;
 ?
;
_space_group_IT_number 14
_symmetry_cell_setting monoclinic
_symmetry_space_group_name_Hall '-P 2ybc'
_symmetry_space_group_name_H-M 'P 1 21/c 1'
_atom_sites_solution_hydrogens geom
_atom_sites_solution_primary direct
_atom_sites_solution_secondary difmap
_audit_creation_method SHELXL-97
_cell_angle_alpha 90.000
_cell_angle_beta 102.010(5)
_cell_angle_gamma 90.000
_cell_formula_units_Z 4
_cell_length_a 12.637(2)
_cell_length_b 13.230(5)
_cell_length_c 8.256(6)
_cell_measurement_reflns_used 999
_cell_measurement_temperature 298(2)
_cell_measurement_theta_max 27.50
_cell_measurement_theta_min 2.25
_cell_volume 1350.1(11)
_computing_cell_refinement 'SAINT 6.45 ( Bruker, 2003)'
_computing_data_collection 'SMART 5.628 (Bruker, 2003)'
_computing_data_reduction 'SAINT 6.45 ( Bruker, 2003)'
_computing_molecular_graphics 'DIAMOND 2.1e'
_computing_structure_refinement 'SHELXL-97 (Sheldrick, 1997)'
_computing_structure_solution SIR-97
_diffrn_ambient_temperature 298(2)
_diffrn_measured_fraction_theta_full 0.983
_diffrn_measured_fraction_theta_max 0.983
_diffrn_measurement_device_type 'BRUKER SMART APEX'
_diffrn_measurement_method /w-scans
_diffrn_radiation_monochromator graphite
_diffrn_radiation_source 'fine-focus sealed tube'
_diffrn_radiation_type MoK\a
_diffrn_radiation_wavelength 0.71073
_diffrn_reflns_av_R_equivalents 0.0620
_diffrn_reflns_av_sigmaI/netI 0.0722
_diffrn_reflns_limit_h_max 10
_diffrn_reflns_limit_h_min -16
_diffrn_reflns_limit_k_max 17
_diffrn_reflns_limit_k_min -15
_diffrn_reflns_limit_l_max 10
_diffrn_reflns_limit_l_min -10
_diffrn_reflns_number 8270
_diffrn_reflns_theta_full 27.50
_diffrn_reflns_theta_max 27.50
_diffrn_reflns_theta_min 2.25
_exptl_absorpt_coefficient_mu 0.085
_exptl_absorpt_correction_T_max 0.9898
_exptl_absorpt_correction_T_min 0.9815
_exptl_absorpt_correction_type empirical
_exptl_absorpt_process_details SADABS
_exptl_crystal_colour colorless
_exptl_crystal_density_diffrn 1.271
_exptl_crystal_density_method 'not measured'
_exptl_crystal_description block
_exptl_crystal_F_000 552
_exptl_crystal_size_max 0.22
_exptl_crystal_size_mid 0.18
_exptl_crystal_size_min 0.12
_refine_diff_density_max 0.425
_refine_diff_density_min -0.290
_refine_diff_density_rms 0.071
_refine_ls_extinction_method none
_refine_ls_goodness_of_fit_ref 1.042
_refine_ls_hydrogen_treatment constr
_refine_ls_matrix_type full
_refine_ls_number_parameters 172
_refine_ls_number_reflns 3061
_refine_ls_number_restraints 0
_refine_ls_restrained_S_all 1.042
_refine_ls_R_factor_all 0.0892
_refine_ls_R_factor_gt 0.0596
_refine_ls_shift/su_max 0.000
_refine_ls_shift/su_mean 0.000
_refine_ls_structure_factor_coef Fsqd
_refine_ls_weighting_details 'calc w=1/[\s^2^(Fo^2^)+(0.0814P)^2^+0.2827P] where P=(Fo^2^+2Fc^2^)/3'
_refine_ls_weighting_scheme calc
_refine_ls_wR_factor_gt 0.1422
_refine_ls_wR_factor_ref 0.1708
_reflns_number_gt 2134
_reflns_number_total 3061
_reflns_threshold_expression >2sigma(I)
_cod_data_source_file cg201028e_si_002.cif
_cod_data_source_block L1
_cod_depositor_comments
;
The following automatic conversions were performed:

'_symmetry_cell_setting' value 'Monoclinic' changed to 'monoclinic'
according to /home/saulius/struct/CIF-dictionaries/cif_core.dic
dictionary named 'cif_core.dic' version 2.4.1 from 2010-06-29.

Automatic conversion script
Id: cif_fix_values 1715 2011-07-08 13:25:40Z adriana 
;
_cod_original_sg_symbol_H-M P21/c
_cod_database_code 4501300

loop_
_symmetry_equiv_pos_as_xyz
'x, y, z'
'-x, y+1/2, -z+1/2'
'-x, -y, -z'
'x, -y-1/2, z-1/2'

loop_
_atom_site_label
_atom_site_type_symbol
_atom_site_fract_x
_atom_site_fract_y
_atom_site_fract_z
_atom_site_U_iso_or_equiv
_atom_site_adp_type
_atom_site_occupancy
_atom_site_symmetry_multiplicity
_atom_site_calc_flag
_atom_site_refinement_flags
O1 O 0.54438(12) 0.10757(12) 0.59164(18) 0.0376(4) Uani 1 1 d .
O2 O 0.44785(11) 0.15271(11) 0.34340(17) 0.0346(4) Uani 1 1 d .
N1 N 1.10207(14) 0.10460(13) -0.4260(2) 0.0341(4) Uani 1 1 d .
N2 N 0.75627(12) 0.10628(11) 0.10525(18) 0.0219(4) Uani 1 1 d .
C1 C 1.04397(15) 0.10250(14) -0.3349(2) 0.0257(4) Uani 1 1 d .
C2 C 0.97191(15) 0.10162(14) -0.2211(2) 0.0233(4) Uani 1 1 d .
C3 C 0.86754(15) 0.06227(14) -0.2685(2) 0.0253(4) Uani 1 1 d .
H3 H 0.8450 0.0350 -0.3738 0.030 Uiso 1 1 calc R
C4 C 0.79760(15) 0.06347(14) -0.1608(2) 0.0236(4) Uani 1 1 d .
H4 H 0.7279 0.0383 -0.1957 0.028 Uiso 1 1 calc R
C5 C 0.82957(14) 0.10202(13) 0.0011(2) 0.0204(4) Uani 1 1 d .
C6 C 0.93565(15) 0.13978(14) 0.0480(2) 0.0245(4) Uani 1 1 d .
H6 H 0.9595 0.1649 0.1546 0.029 Uiso 1 1 calc R
C7 C 1.00487(15) 0.14030(14) -0.0605(2) 0.0253(4) Uani 1 1 d .
H7 H 1.0742 0.1666 -0.0269 0.030 Uiso 1 1 calc R
C8 C 0.68296(15) 0.01992(14) 0.1055(2) 0.0250(4) Uani 1 1 d .
H8A H 0.7223 -0.0349 0.1692 0.030 Uiso 1 1 calc R
H8B H 0.6579 -0.0037 -0.0072 0.030 Uiso 1 1 calc R
C9 C 0.58590(15) 0.04771(16) 0.1788(2) 0.0275(4) Uani 1 1 d .
H9A H 0.5409 -0.0115 0.1811 0.033 Uiso 1 1 calc R
H9B H 0.5429 0.0986 0.1104 0.033 Uiso 1 1 calc R
C10 C 0.62428(15) 0.08830(15) 0.3542(2) 0.0247(4) Uani 1 1 d .
H10 H 0.6689 0.0358 0.4189 0.030 Uiso 1 1 calc R
C11 C 0.53625(16) 0.11558(15) 0.4442(2) 0.0287(5) Uani 1 1 d .
C12 C 0.69687(16) 0.17983(15) 0.3467(2) 0.0262(4) Uani 1 1 d .
H12A H 0.6548 0.2330 0.2825 0.031 Uiso 1 1 calc R
H12B H 0.7235 0.2053 0.4579 0.031 Uiso 1 1 calc R
C13 C 0.79250(15) 0.15277(14) 0.2687(2) 0.0235(4) Uani 1 1 d .
H13A H 0.8336 0.2134 0.2578 0.028 Uiso 1 1 calc R
H13B H 0.8398 0.1062 0.3406 0.028 Uiso 1 1 calc R
C14 C 0.36153(18) 0.18459(18) 0.4257(3) 0.0384(5) Uani 1 1 d .
H14A H 0.3856 0.2411 0.4990 0.046 Uiso 1 1 calc R
H14B H 0.3417 0.1294 0.4908 0.046 Uiso 1 1 calc R
C15 C 0.26766(19) 0.21479(19) 0.2956(3) 0.0436(6) Uani 1 1 d .
H15A H 0.2095 0.2360 0.3463 0.065 Uiso 1 1 calc R
H15B H 0.2445 0.1584 0.2238 0.065 Uiso 1 1 calc R
H15C H 0.2881 0.2696 0.2323 0.065 Uiso 1 1 calc R

loop_
_atom_site_aniso_label
_atom_site_aniso_U_11
_atom_site_aniso_U_22
_atom_site_aniso_U_33
_atom_site_aniso_U_23
_atom_site_aniso_U_13
_atom_site_aniso_U_12
O1 0.0381(9) 0.0494(10) 0.0273(8) -0.0059(7) 0.0114(6) -0.0058(7)
O2 0.0316(8) 0.0426(9) 0.0322(8) -0.0012(6) 0.0129(7) 0.0059(7)
N1 0.0344(10) 0.0346(10) 0.0364(10) -0.0048(8) 0.0149(8) -0.0018(8)
N2 0.0224(8) 0.0221(8) 0.0216(8) -0.0022(6) 0.0057(6) -0.0030(6)
C1 0.0257(10) 0.0211(10) 0.0303(10) -0.0007(8) 0.0060(8) 0.0005(7)
C2 0.0225(10) 0.0214(9) 0.0274(9) 0.0020(7) 0.0081(8) 0.0033(7)
C3 0.0289(10) 0.0241(10) 0.0224(9) -0.0010(7) 0.0045(8) 0.0011(8)
C4 0.0203(9) 0.0250(10) 0.0249(9) -0.0002(7) 0.0035(7) -0.0002(7)
C5 0.0217(9) 0.0172(9) 0.0226(9) 0.0019(7) 0.0050(7) 0.0027(7)
C6 0.0267(10) 0.0251(10) 0.0221(9) -0.0020(7) 0.0057(8) -0.0010(8)
C7 0.0217(9) 0.0228(10) 0.0305(10) 0.0008(8) 0.0032(8) -0.0007(7)
C8 0.0241(10) 0.0241(10) 0.0270(9) -0.0056(8) 0.0058(8) -0.0050(8)
C9 0.0236(10) 0.0336(11) 0.0257(9) -0.0046(8) 0.0063(8) -0.0030(8)
C10 0.0234(10) 0.0274(10) 0.0239(9) -0.0003(8) 0.0059(8) -0.0017(8)
C11 0.0281(10) 0.0302(11) 0.0282(10) -0.0076(8) 0.0068(8) -0.0072(8)
C12 0.0298(10) 0.0257(10) 0.0238(9) -0.0021(8) 0.0073(8) -0.0023(8)
C13 0.0265(10) 0.0207(9) 0.0229(9) -0.0017(7) 0.0046(8) -0.0043(7)
C14 0.0415(13) 0.0408(13) 0.0387(12) -0.0009(10) 0.0217(10) 0.0051(10)
C15 0.0414(13) 0.0441(14) 0.0504(14) 0.0065(11) 0.0214(11) 0.0117(11)

loop_
_atom_type_symbol
_atom_type_description
_atom_type_scat_dispersion_real
_atom_type_scat_dispersion_imag
_atom_type_scat_source
C C 0.0033 0.0016 'International Tables Vol C Tables 4.2.6.8 and 6.1.1.4'
H H 0.0000 0.0000 'International Tables Vol C Tables 4.2.6.8 and 6.1.1.4'
N N 0.0061 0.0033 'International Tables Vol C Tables 4.2.6.8 and 6.1.1.4'
O O 0.0106 0.0060 'International Tables Vol C Tables 4.2.6.8 and 6.1.1.4'

loop_
_geom_angle_atom_site_label_1
_geom_angle_atom_site_label_2
_geom_angle_atom_site_label_3
_geom_angle
C11 O2 C14 115.04(15)
C5 N2 C13 117.74(15)
C5 N2 C8 118.06(14)
C13 N2 C8 113.60(14)
N1 C1 C2 179.1(2)
C3 C2 C7 118.59(17)
C3 C2 C1 120.66(17)
C7 C2 C1 120.75(17)
C4 C3 C2 120.70(17)
C3 C4 C5 121.36(17)
N2 C5 C6 122.32(16)
N2 C5 C4 120.34(16)
C6 C5 C4 117.27(17)
C7 C6 C5 121.39(17)
C6 C7 C2 120.67(17)
N2 C8 C9 111.90(15)
C8 C9 C10 109.82(15)
C11 C10 C9 115.57(16)
C11 C10 C12 109.96(16)
C9 C10 C12 108.41(15)
O1 C11 O2 123.01(19)
O1 C11 C10 124.17(19)
O2 C11 C10 112.80(16)
C13 C12 C10 111.46(15)
N2 C13 C12 111.33(15)
O2 C14 C15 107.68(17)

loop_
_geom_bond_atom_site_label_1
_geom_bond_atom_site_label_2
_geom_bond_distance
O1 C11 1.205(2)
O2 C11 1.340(2)
O2 C14 1.462(2)
N1 C1 1.155(2)
N2 C5 1.390(2)
N2 C13 1.467(2)
N2 C8 1.471(2)
C1 C2 1.438(3)
C2 C3 1.396(3)
C2 C7 1.402(3)
C3 C4 1.378(2)
C4 C5 1.409(3)
C5 C6 1.407(3)
C6 C7 1.376(3)
C8 C9 1.521(3)
C9 C10 1.526(3)
C10 C11 1.505(3)
C10 C12 1.528(3)
C12 C13 1.526(3)
C14 C15 1.480(3)

loop_
_geom_torsion_atom_site_label_1
_geom_torsion_atom_site_label_2
_geom_torsion_atom_site_label_3
_geom_torsion_atom_site_label_4
_geom_torsion
C7 C2 C3 C4 1.4(3)
C1 C2 C3 C4 -178.53(17)
C2 C3 C4 C5 -1.5(3)
C13 N2 C5 C6 0.4(2)
C8 N2 C5 C6 -142.03(17)
C13 N2 C5 C4 -176.41(16)
C8 N2 C5 C4 41.1(2)
C3 C4 C5 N2 177.36(16)
C3 C4 C5 C6 0.4(3)
N2 C5 C6 C7 -176.08(16)
C4 C5 C6 C7 0.9(3)
C5 C6 C7 C2 -0.9(3)
C3 C2 C7 C6 -0.2(3)
C1 C2 C7 C6 179.73(17)
C5 N2 C8 C9 -161.52(15)
C13 N2 C8 C9 54.5(2)
N2 C8 C9 C10 -57.1(2)
C8 C9 C10 C11 -178.00(16)
C8 C9 C10 C12 58.1(2)
C14 O2 C11 O1 0.9(3)
C14 O2 C11 C10 -177.46(16)
C9 C10 C11 O1 147.4(2)
C12 C10 C11 O1 -89.5(2)
C9 C10 C11 O2 -34.3(2)
C12 C10 C11 O2 88.82(19)
C11 C10 C12 C13 175.36(15)
C9 C10 C12 C13 -57.4(2)
C5 N2 C13 C12 163.33(15)
C8 N2 C13 C12 -52.6(2)
C10 C12 C13 N2 54.5(2)
C11 O2 C14 C15 -175.16(18)

loop_
_cod_related_entry_id
_cod_related_entry_database
_cod_related_entry_code
1 ChemSpider 2059866
